data_2016503
loop_
_publ_author_name
'Dahlenburg, Lutz'
'Heinemann, Frank W.'
'Kramer, Dagmar'
'Menzel, Ralf'

_publ_section_title
;<i>syn</i>-Tri-\m-chlorido-bis{[(<i>R</i>,<i>R</i>)/(<i>S</i>,<i>S</i>)-2,2'-bis(diphenylphosphino)-1,1'-biphenyl]hydridoiridium(III)}
 tetrafluoridoborate dichloromethane disolvate
;
_journal_coeditor_code JZ3123
_journal_issue 3
_journal_name_full 'Acta Crystallographica Section C'
_journal_page_first m144
_journal_page_last m146
_journal_paper_doi 10.1107/S0108270108004198
_journal_volume 64
_journal_year 2008
_chemical_formula_iupac '[Ir2 Cl3 H2 (C36 H28 P2)2] B F4 , 2C H2 Cl2'
_chemical_formula_moiety 'C72 H58 Cl3 Ir2 P4 + , B F4 - , 2C H2 Cl2'
_chemical_formula_sum 'C74 H62 B Cl7 F4 Ir2 P4'
_chemical_formula_weight 1794.48
_chemical_name_systematic
;
syn-Tri-\m-chlorido-bis{[(R,R)/(S,S)-2,2'-bis(diphenylphosphino)-1,1'-
biphenyl]hydridoiridium(III)} tetrafluoridoborate dichloromethane disolvate
;
_space_group_IT_number 2
_symmetry_cell_setting triclinic
_symmetry_space_group_name_Hall '-P 1'
_symmetry_space_group_name_H-M 'P -1'
_atom_sites_solution_hydrogens 'geom except Ir bound hydrogens difmap'
_atom_sites_solution_primary direct
_atom_sites_solution_secondary difmap
_audit_creation_method SHELXL97
_cell_angle_alpha 68.701(3)
_cell_angle_beta 86.357(6)
_cell_angle_gamma 86.228(5)
_cell_formula_units_Z 2
_cell_length_a 13.6578(14)
_cell_length_b 14.7640(6)
_cell_length_c 18.5300(11)
_cell_measurement_reflns_used 339
_cell_measurement_temperature 150(2)
_cell_measurement_theta_max 20.00
_cell_measurement_theta_min 6.00
_cell_volume 3470.5(4)
_computing_cell_refinement 'EVALCCD (Duisenberg <i>et al.</i>,  2003)'
_computing_data_collection 'COLLECT (Bruker, 2002)'
_computing_data_reduction 'EVALCCD (Duisenberg <i>et al.</i>,  2003)'
_computing_molecular_graphics 'ORTEP-3 for Windows (Farrugia, 1997)'
_computing_publication_material 'publCIF (Version 1.9.2; Westrip, 2008)'
_computing_structure_refinement 'SHELXTL (Bruker, 2002)'
_computing_structure_solution 'SHELXTL (Bruker, 2002)'
_diffrn_ambient_temperature 150(2)
_diffrn_detector_area_resol_mean 9
_diffrn_measured_fraction_theta_full 0.998
_diffrn_measured_fraction_theta_max 0.998
_diffrn_measurement_device_type 'Bruker Nonius KappaCCD'
_diffrn_measurement_method
;
 \w-rotations with 1.90 \% and 123 sec per frame
;
_diffrn_radiation_monochromator graphite
_diffrn_radiation_source 'fine-focus sealed tube'
_diffrn_radiation_type MoK\a
_diffrn_radiation_wavelength 0.71073
_diffrn_reflns_av_R_equivalents 0.0407
_diffrn_reflns_av_sigmaI/netI 0.0320
_diffrn_reflns_limit_h_max 17
_diffrn_reflns_limit_h_min -17
_diffrn_reflns_limit_k_max 19
_diffrn_reflns_limit_k_min -19
_diffrn_reflns_limit_l_max 24
_diffrn_reflns_limit_l_min -24
_diffrn_reflns_number 85276
_diffrn_reflns_theta_full 27.88
_diffrn_reflns_theta_max 27.88
_diffrn_reflns_theta_min 3.29
_exptl_absorpt_coefficient_mu 4.246
_exptl_absorpt_correction_T_max 0.550
_exptl_absorpt_correction_T_min 0.463
_exptl_absorpt_correction_type multi-scan
_exptl_absorpt_process_details '(SADABS; Bruker, 2002)'
_exptl_crystal_colour colourless
_exptl_crystal_density_diffrn 1.717
_exptl_crystal_density_method 'not measured'
_exptl_crystal_description irregular
_exptl_crystal_F_000 1760
_exptl_crystal_size_max 0.17
_exptl_crystal_size_mid 0.14
_exptl_crystal_size_min 0.14
_refine_diff_density_max 2.053
_refine_diff_density_min -1.068
_refine_ls_extinction_method none
_refine_ls_goodness_of_fit_ref 1.027
_refine_ls_hydrogen_treatment mixed
_refine_ls_matrix_type full
_refine_ls_number_parameters 835
_refine_ls_number_reflns 16517
_refine_ls_number_restraints 0
_refine_ls_restrained_S_all 1.027
_refine_ls_R_factor_all 0.0426
_refine_ls_R_factor_gt 0.0257
_refine_ls_shift/su_max 0.002
_refine_ls_shift/su_mean 0.000
_refine_ls_structure_factor_coef Fsqd
_refine_ls_weighting_details 'calc w = 1/[\s^2^(Fo^2^)+(0.0140P)^2^+7.4384P] where P=(Fo^2^+2Fc^2^)/3'
_refine_ls_weighting_scheme calc
_refine_ls_wR_factor_gt 0.0471
_refine_ls_wR_factor_ref 0.0521
_reflns_number_gt 13333
_reflns_number_total 16517
_reflns_threshold_expression I>2\s(I)
_cod_data_source_file jz3123.cif
_cod_data_source_block I
_cod_original_sg_symbol_Hall -P1
_cod_original_sg_symbol_H-M P-1
_cod_database_code 2016503
_cod_database_fobs_code 2016503

loop_
_symmetry_equiv_pos_as_xyz
'x, y, z'
'-x, -y, -z'

loop_
_atom_site_type_symbol
_atom_site_label
_atom_site_fract_x
_atom_site_fract_y
_atom_site_fract_z
_atom_site_U_iso_or_equiv
_atom_site_adp_type
_atom_site_calc_flag
_atom_site_refinement_flags
_atom_site_occupancy
Ir Ir1 0.863382(9) 0.661588(8) 0.684299(7) 0.01511(3) Uani d . 1
H H1 0.906(2) 0.657(2) 0.6124(19) 0.023 Uiso d . 1
Ir Ir2 0.739005(9) 0.861637(8) 0.689832(6) 0.01460(3) Uani d . 1
H H2 0.721(2) 0.943(2) 0.6196(19) 0.022 Uiso d . 1
Cl Cl1 0.78098(6) 0.70047(5) 0.79624(4) 0.01786(15) Uani d . 1
Cl Cl2 0.71081(6) 0.74837(5) 0.62574(4) 0.02013(15) Uani d . 1
Cl Cl3 0.90771(6) 0.82950(5) 0.64792(4) 0.01879(15) Uani d . 1
P P1 1.00653(6) 0.59680(5) 0.73916(4) 0.01594(16) Uani d . 1
P P2 0.81485(6) 0.51544(6) 0.69107(5) 0.01937(17) Uani d . 1
P P3 0.58106(6) 0.87799(6) 0.72688(4) 0.01616(16) Uani d . 1
P P4 0.78729(6) 0.98078(5) 0.72661(4) 0.01591(16) Uani d . 1
C C1 0.9909(2) 0.4781(2) 0.81594(17) 0.0176(6) Uani d . 1
C C2 0.9808(3) 0.4755(2) 0.89223(19) 0.0243(7) Uani d . 1
H H2A 0.9878 0.5332 0.9025 0.029 Uiso calc R 1
C C3 0.9608(3) 0.3897(3) 0.95296(19) 0.0290(8) Uani d . 1
H H3A 0.9522 0.3893 1.0044 0.035 Uiso calc R 1
C C4 0.9534(3) 0.3051(2) 0.9391(2) 0.0276(8) Uani d . 1
H H4A 0.9408 0.2461 0.9810 0.033 Uiso calc R 1
C C5 0.9644(3) 0.3061(2) 0.8645(2) 0.0249(7) Uani d . 1
H H5A 0.9614 0.2468 0.8557 0.030 Uiso calc R 1
C C6 0.9797(2) 0.3923(2) 0.80133(18) 0.0197(7) Uani d . 1
C C7 0.9820(2) 0.3865(2) 0.72275(18) 0.0203(7) Uani d . 1
C C8 1.0518(3) 0.3232(2) 0.7059(2) 0.0260(7) Uani d . 1
H H8A 1.0974 0.2873 0.7437 0.031 Uiso calc R 1
C C9 1.0559(3) 0.3116(3) 0.6351(2) 0.0348(9) Uani d . 1
H H9A 1.1044 0.2685 0.6243 0.042 Uiso calc R 1
C C10 0.9895(3) 0.3629(3) 0.5800(2) 0.0373(9) Uani d . 1
H H10A 0.9927 0.3557 0.5310 0.045 Uiso calc R 1
C C11 0.9180(3) 0.4247(3) 0.5961(2) 0.0312(8) Uani d . 1
H H11A 0.8717 0.4586 0.5582 0.037 Uiso calc R 1
C C12 0.9128(2) 0.4381(2) 0.66702(19) 0.0205(7) Uani d . 1
C C13 1.0693(2) 0.6649(2) 0.78717(17) 0.0195(6) Uani d . 1
C C14 1.0231(3) 0.7354(2) 0.81171(18) 0.0235(7) Uani d . 1
H H14A 0.9550 0.7508 0.8041 0.028 Uiso calc R 1
C C15 1.0754(3) 0.7840(3) 0.8475(2) 0.0277(8) Uani d . 1
H H15A 1.0427 0.8330 0.8632 0.033 Uiso calc R 1
C C16 1.1730(3) 0.7621(3) 0.8601(2) 0.0326(9) Uani d . 1
H H16A 1.2084 0.7960 0.8841 0.039 Uiso calc R 1
C C17 1.2199(3) 0.6901(3) 0.8377(3) 0.0461(11) Uani d . 1
H H17A 1.2875 0.6735 0.8472 0.055 Uiso calc R 1
C C18 1.1684(3) 0.6420(3) 0.8013(2) 0.0363(9) Uani d . 1
H H18A 1.2013 0.5928 0.7858 0.044 Uiso calc R 1
C C19 1.1034(2) 0.5841(2) 0.67083(17) 0.0182(6) Uani d . 1
C C20 1.1126(3) 0.6600(2) 0.59978(19) 0.0251(7) Uani d . 1
H H20A 1.0657 0.7133 0.5868 0.030 Uiso calc R 1
C C21 1.1895(3) 0.6586(3) 0.54787(19) 0.0301(8) Uani d . 1
H H21A 1.1958 0.7112 0.4997 0.036 Uiso calc R 1
C C22 1.2575(3) 0.5803(3) 0.5663(2) 0.0287(8) Uani d . 1
H H22A 1.3096 0.5786 0.5303 0.034 Uiso calc R 1
C C23 1.2496(3) 0.5049(2) 0.63685(19) 0.0238(7) Uani d . 1
H H23A 1.2963 0.4515 0.6495 0.029 Uiso calc R 1
C C24 1.1734(2) 0.5071(2) 0.68928(18) 0.0197(7) Uani d . 1
H H24A 1.1688 0.4557 0.7383 0.024 Uiso calc R 1
C C25 0.7598(2) 0.4300(2) 0.7795(2) 0.0225(7) Uani d . 1
C C26 0.7349(3) 0.4547(2) 0.8439(2) 0.0283(8) Uani d . 1
H H26A 0.7455 0.5182 0.8426 0.034 Uiso calc R 1
C C27 0.6943(3) 0.3858(3) 0.9107(2) 0.0393(10) Uani d . 1
H H27A 0.6775 0.4025 0.9550 0.047 Uiso calc R 1
C C28 0.6785(3) 0.2934(3) 0.9127(3) 0.0441(11) Uani d . 1
H H28A 0.6506 0.2469 0.9582 0.053 Uiso calc R 1
C C29 0.7032(3) 0.2686(3) 0.8488(3) 0.0413(10) Uani d . 1
H H29A 0.6923 0.2050 0.8505 0.050 Uiso calc R 1
C C30 0.7436(3) 0.3357(3) 0.7826(2) 0.0323(8) Uani d . 1
H H30A 0.7606 0.3180 0.7388 0.039 Uiso calc R 1
C C31 0.7215(3) 0.5375(2) 0.6190(2) 0.0268(8) Uani d . 1
C C32 0.6267(3) 0.5074(3) 0.6415(2) 0.0331(9) Uani d . 1
H H32A 0.6111 0.4683 0.6939 0.040 Uiso calc R 1
C C33 0.5543(3) 0.5350(3) 0.5870(3) 0.0462(11) Uani d . 1
H H33A 0.4892 0.5146 0.6024 0.055 Uiso calc R 1
C C34 0.5759(3) 0.5910(3) 0.5116(3) 0.0490(13) Uani d . 1
H H34A 0.5256 0.6100 0.4752 0.059 Uiso calc R 1
C C35 0.6704(4) 0.6201(3) 0.4879(2) 0.0411(11) Uani d . 1
H H35A 0.6855 0.6573 0.4350 0.049 Uiso calc R 1
C C36 0.7432(3) 0.5946(2) 0.5418(2) 0.0315(9) Uani d . 1
H H36A 0.8078 0.6162 0.5261 0.038 Uiso calc R 1
C C37 0.5708(2) 0.8909(2) 0.82169(17) 0.0168(6) Uani d . 1
C C38 0.5480(2) 0.8120(2) 0.88836(19) 0.0231(7) Uani d . 1
H H38A 0.5313 0.7526 0.8843 0.028 Uiso calc R 1
C C39 0.5494(2) 0.8194(2) 0.96044(18) 0.0216(7) Uani d . 1
H H39A 0.5363 0.7642 1.0056 0.026 Uiso calc R 1
C C40 0.5696(2) 0.9061(2) 0.96781(19) 0.0238(7) Uani d . 1
H H40A 0.5695 0.9109 1.0175 0.029 Uiso calc R 1
C C41 0.5898(2) 0.9853(2) 0.90182(19) 0.0217(7) Uani d . 1
H H41A 0.6025 1.0453 0.9066 0.026 Uiso calc R 1
C C42 0.5920(2) 0.9798(2) 0.82814(17) 0.0175(6) Uani d . 1
C C43 0.6133(2) 1.0712(2) 0.76059(17) 0.0172(6) Uani d . 1
C C44 0.5465(2) 1.1504(2) 0.74946(19) 0.0231(7) Uani d . 1
H H44A 0.4892 1.1431 0.7825 0.028 Uiso calc R 1
C C45 0.5623(3) 1.2395(2) 0.6911(2) 0.0288(8) Uani d . 1
H H45A 0.5152 1.2921 0.6834 0.035 Uiso calc R 1
C C46 0.6466(3) 1.2511(2) 0.6444(2) 0.0302(8) Uani d . 1
H H46A 0.6582 1.3123 0.6047 0.036 Uiso calc R 1
C C47 0.7143(3) 1.1741(2) 0.65520(19) 0.0264(8) Uani d . 1
H H47A 0.7728 1.1832 0.6233 0.032 Uiso calc R 1
C C48 0.6982(2) 1.0831(2) 0.71230(17) 0.0183(6) Uani d . 1
C C49 0.5116(2) 0.7734(2) 0.73181(19) 0.0204(7) Uani d . 1
C C50 0.5394(3) 0.6791(2) 0.7797(2) 0.0256(7) Uani d . 1
H H50A 0.5917 0.6691 0.8136 0.031 Uiso calc R 1
C C51 0.4915(3) 0.5997(3) 0.7784(2) 0.0317(8) Uani d . 1
H H51A 0.5100 0.5360 0.8122 0.038 Uiso calc R 1
C C52 0.4169(3) 0.6132(3) 0.7281(2) 0.0364(9) Uani d . 1
H H52A 0.3844 0.5588 0.7268 0.044 Uiso calc R 1
C C53 0.3898(3) 0.7061(3) 0.6795(2) 0.0389(9) Uani d . 1
H H53A 0.3390 0.7154 0.6445 0.047 Uiso calc R 1
C C54 0.4360(3) 0.7860(3) 0.6815(2) 0.0300(8) Uani d . 1
H H54A 0.4161 0.8497 0.6484 0.036 Uiso calc R 1
C C55 0.5052(2) 0.9803(2) 0.66626(18) 0.0204(7) Uani d . 1
C C56 0.4162(3) 1.0031(3) 0.6984(2) 0.0274(8) Uani d . 1
H H56A 0.3993 0.9689 0.7516 0.033 Uiso calc R 1
C C57 0.3524(3) 1.0750(3) 0.6534(2) 0.0335(9) Uani d . 1
H H57A 0.2922 1.0905 0.6759 0.040 Uiso calc R 1
C C58 0.3756(3) 1.1243(3) 0.5761(2) 0.0378(10) Uani d . 1
H H58A 0.3309 1.1727 0.5451 0.045 Uiso calc R 1
C C59 0.4635(3) 1.1032(3) 0.5440(2) 0.0401(10) Uani d . 1
H H59A 0.4802 1.1381 0.4909 0.048 Uiso calc R 1
C C60 0.5283(3) 1.0307(3) 0.5888(2) 0.0298(8) Uani d . 1
H H60A 0.5886 1.0159 0.5661 0.036 Uiso calc R 1
C C61 0.8238(2) 0.9573(2) 0.82518(18) 0.0190(6) Uani d . 1
C C62 0.8528(3) 1.0351(3) 0.8435(2) 0.0283(8) Uani d . 1
H H62A 0.8528 1.0987 0.8052 0.034 Uiso calc R 1
C C63 0.8815(3) 1.0195(3) 0.9174(2) 0.0348(9) Uani d . 1
H H63A 0.9014 1.0724 0.9298 0.042 Uiso calc R 1
C C64 0.8814(3) 0.9271(3) 0.9734(2) 0.0317(8) Uani d . 1
H H64A 0.9031 0.9164 1.0236 0.038 Uiso calc R 1
C C65 0.8500(3) 0.8501(3) 0.95661(19) 0.0275(8) Uani d . 1
H H65A 0.8480 0.7871 0.9957 0.033 Uiso calc R 1
C C66 0.8213(2) 0.8654(2) 0.88226(18) 0.0215(7) Uani d . 1
H H66A 0.7998 0.8126 0.8705 0.026 Uiso calc R 1
C C67 0.8949(2) 1.0313(2) 0.66480(19) 0.0213(7) Uani d . 1
C C68 0.8876(3) 1.0664(2) 0.58386(19) 0.0264(8) Uani d . 1
H H68A 0.8254 1.0710 0.5623 0.032 Uiso calc R 1
C C69 0.9698(3) 1.0942(2) 0.5353(2) 0.0319(9) Uani d . 1
H H69A 0.9640 1.1186 0.4807 0.038 Uiso calc R 1
C C70 1.0597(3) 1.0867(3) 0.5660(3) 0.0466(11) Uani d . 1
H H70A 1.1162 1.1060 0.5324 0.056 Uiso calc R 1
C C71 1.0693(3) 1.0516(4) 0.6448(3) 0.0488(12) Uani d . 1
H H71A 1.1322 1.0460 0.6656 0.059 Uiso calc R 1
C C72 0.9862(3) 1.0239(3) 0.6945(2) 0.0332(9) Uani d . 1
H H72A 0.9928 0.9999 0.7491 0.040 Uiso calc R 1
B B1 0.6658(4) 0.7034(3) 0.1944(2) 0.0326(10) Uani d . 1
F F11 0.60863(17) 0.77401(15) 0.14101(12) 0.0376(5) Uani d . 1
F F12 0.67463(19) 0.72846(17) 0.25906(13) 0.0453(6) Uani d . 1
F F13 0.75870(19) 0.6974(2) 0.16131(15) 0.0573(7) Uani d . 1
F F14 0.6224(2) 0.61524(18) 0.21617(17) 0.0687(9) Uani d . 1
C C100 0.7413(3) 0.9350(3) 0.1381(2) 0.0366(9) Uani d . 1
H H10B 0.7493 0.8936 0.1061 0.044 Uiso calc R 1
H H10C 0.6996 0.9009 0.1845 0.044 Uiso calc R 1
Cl Cl11 0.85706(9) 0.95000(10) 0.16734(8) 0.0577(3) Uani d . 1
Cl Cl12 0.68270(9) 1.04513(9) 0.08503(8) 0.0564(3) Uani d . 1
C C200 0.3078(4) 0.4082(5) 0.9488(4) 0.0719(16) Uani d . 1
H H20B 0.3031 0.4449 0.8925 0.086 Uiso calc R 1
H H20C 0.3144 0.3380 0.9570 0.086 Uiso calc R 1
Cl Cl21 0.41236(10) 0.44210(9) 0.98166(8) 0.0609(3) Uani d . 1
Cl Cl22 0.20185(11) 0.43078(12) 0.99651(9) 0.0786(4) Uani d . 1

loop_
_atom_site_aniso_label
_atom_site_aniso_U_11
_atom_site_aniso_U_22
_atom_site_aniso_U_33
_atom_site_aniso_U_12
_atom_site_aniso_U_13
_atom_site_aniso_U_23
Ir1 0.01962(7) 0.01236(6) 0.01465(6) 0.00167(5) -0.00436(5) -0.00625(5)
Ir2 0.01946(7) 0.01146(6) 0.01296(6) 0.00000(5) -0.00029(5) -0.00469(5)
Cl1 0.0236(4) 0.0148(3) 0.0150(3) -0.0018(3) -0.0013(3) -0.0049(3)
Cl2 0.0255(4) 0.0181(3) 0.0201(4) 0.0052(3) -0.0090(3) -0.0105(3)
Cl3 0.0227(4) 0.0138(3) 0.0191(4) -0.0007(3) 0.0041(3) -0.0058(3)
P1 0.0197(4) 0.0132(4) 0.0161(4) -0.0004(3) -0.0034(3) -0.0063(3)
P2 0.0231(4) 0.0150(4) 0.0231(4) 0.0023(3) -0.0101(3) -0.0096(3)
P3 0.0193(4) 0.0136(4) 0.0161(4) -0.0018(3) -0.0020(3) -0.0056(3)
P4 0.0201(4) 0.0130(4) 0.0151(4) -0.0028(3) 0.0036(3) -0.0060(3)
C1 0.0163(15) 0.0162(14) 0.0181(15) -0.0023(12) -0.0049(12) -0.0028(12)
C2 0.0288(19) 0.0228(16) 0.0214(16) -0.0070(14) -0.0041(14) -0.0067(14)
C3 0.036(2) 0.0323(19) 0.0165(16) -0.0077(16) -0.0037(14) -0.0049(14)
C4 0.0287(19) 0.0204(16) 0.0245(17) -0.0053(14) -0.0053(14) 0.0040(14)
C5 0.0252(18) 0.0170(15) 0.0310(18) -0.0016(14) -0.0063(14) -0.0059(14)
C6 0.0176(16) 0.0171(15) 0.0235(16) 0.0015(12) -0.0085(13) -0.0054(13)
C7 0.0263(18) 0.0125(14) 0.0229(16) -0.0007(13) -0.0057(13) -0.0067(13)
C8 0.0284(19) 0.0182(16) 0.0317(19) 0.0041(14) -0.0093(15) -0.0090(14)
C9 0.037(2) 0.032(2) 0.043(2) 0.0129(17) -0.0091(18) -0.0241(18)
C10 0.049(3) 0.037(2) 0.037(2) 0.0134(19) -0.0122(18) -0.0265(18)
C11 0.043(2) 0.0265(18) 0.0302(19) 0.0115(16) -0.0186(17) -0.0172(16)
C12 0.0241(17) 0.0149(15) 0.0263(17) 0.0016(13) -0.0075(14) -0.0113(13)
C13 0.0231(17) 0.0195(15) 0.0166(15) -0.0053(13) -0.0016(13) -0.0065(13)
C14 0.0251(18) 0.0257(17) 0.0225(16) -0.0016(14) -0.0024(14) -0.0118(14)
C15 0.036(2) 0.0255(17) 0.0276(18) -0.0050(16) -0.0005(15) -0.0160(15)
C16 0.033(2) 0.041(2) 0.035(2) -0.0145(17) 0.0006(16) -0.0252(18)
C17 0.024(2) 0.070(3) 0.067(3) 0.000(2) -0.0119(19) -0.049(3)
C18 0.027(2) 0.044(2) 0.051(2) 0.0039(17) -0.0095(18) -0.034(2)
C19 0.0200(16) 0.0188(15) 0.0181(15) 0.0002(13) -0.0039(12) -0.0089(13)
C20 0.0297(19) 0.0200(16) 0.0217(16) 0.0049(14) -0.0032(14) -0.0036(13)
C21 0.037(2) 0.0288(18) 0.0174(16) 0.0035(16) 0.0030(15) -0.0007(14)
C22 0.0291(19) 0.035(2) 0.0229(17) 0.0023(16) 0.0013(14) -0.0130(15)
C23 0.0240(18) 0.0228(16) 0.0264(17) 0.0038(14) -0.0059(14) -0.0109(14)
C24 0.0210(17) 0.0193(15) 0.0194(15) 0.0008(13) -0.0069(13) -0.0068(13)
C25 0.0184(16) 0.0160(15) 0.0327(18) -0.0025(13) -0.0071(14) -0.0069(14)
C26 0.0268(19) 0.0199(16) 0.037(2) -0.0031(14) -0.0004(15) -0.0085(15)
C27 0.040(2) 0.034(2) 0.039(2) -0.0062(18) 0.0103(18) -0.0090(18)
C28 0.033(2) 0.026(2) 0.061(3) -0.0117(17) 0.011(2) -0.0014(19)
C29 0.034(2) 0.0232(19) 0.066(3) -0.0126(17) -0.002(2) -0.013(2)
C30 0.0257(19) 0.0252(18) 0.052(2) -0.0045(15) -0.0092(17) -0.0196(17)
C31 0.034(2) 0.0187(16) 0.0346(19) 0.0097(15) -0.0185(16) -0.0175(15)
C32 0.031(2) 0.0289(19) 0.050(2) 0.0094(16) -0.0197(18) -0.0257(18)
C33 0.034(2) 0.050(3) 0.071(3) 0.016(2) -0.029(2) -0.039(2)
C34 0.051(3) 0.047(3) 0.066(3) 0.028(2) -0.044(2) -0.039(2)
C35 0.065(3) 0.030(2) 0.038(2) 0.021(2) -0.032(2) -0.0230(18)
C36 0.042(2) 0.0248(18) 0.036(2) 0.0116(16) -0.0201(17) -0.0202(16)
C37 0.0157(15) 0.0182(15) 0.0166(15) -0.0013(12) -0.0011(12) -0.0063(12)
C38 0.0244(18) 0.0212(16) 0.0230(17) -0.0036(14) 0.0004(14) -0.0069(14)
C39 0.0154(16) 0.0208(16) 0.0196(16) -0.0034(13) 0.0038(12) 0.0031(13)
C40 0.0225(17) 0.0335(19) 0.0166(15) -0.0024(15) 0.0012(13) -0.0107(14)
C41 0.0198(17) 0.0243(16) 0.0258(17) -0.0012(13) 0.0000(13) -0.0148(14)
C42 0.0165(15) 0.0180(15) 0.0172(15) -0.0007(12) 0.0017(12) -0.0058(12)
C43 0.0212(16) 0.0164(14) 0.0174(15) -0.0035(13) -0.0007(12) -0.0097(12)
C44 0.0228(17) 0.0205(16) 0.0282(17) -0.0009(13) 0.0019(14) -0.0120(14)
C45 0.034(2) 0.0201(17) 0.0326(19) 0.0057(15) -0.0019(16) -0.0116(15)
C46 0.043(2) 0.0138(15) 0.0286(18) -0.0010(15) 0.0062(16) -0.0024(14)
C47 0.036(2) 0.0168(16) 0.0238(17) -0.0014(14) 0.0100(15) -0.0060(14)
C48 0.0259(18) 0.0123(14) 0.0175(15) -0.0012(13) 0.0013(13) -0.0069(12)
C49 0.0216(17) 0.0174(15) 0.0250(17) -0.0050(13) 0.0013(13) -0.0108(13)
C50 0.0240(18) 0.0234(17) 0.0322(19) -0.0052(14) 0.0007(15) -0.0127(15)
C51 0.028(2) 0.0204(17) 0.046(2) -0.0061(15) 0.0070(17) -0.0121(16)
C52 0.035(2) 0.0275(19) 0.054(3) -0.0137(17) 0.0046(19) -0.0222(18)
C53 0.037(2) 0.041(2) 0.048(2) -0.0083(19) -0.0097(19) -0.024(2)
C54 0.031(2) 0.0278(18) 0.035(2) -0.0039(16) -0.0058(16) -0.0147(16)
C55 0.0235(17) 0.0171(15) 0.0221(16) 0.0005(13) -0.0064(13) -0.0083(13)
C56 0.0258(19) 0.0302(19) 0.0282(18) 0.0033(15) -0.0048(15) -0.0130(15)
C57 0.029(2) 0.038(2) 0.039(2) 0.0089(17) -0.0105(17) -0.0215(18)
C58 0.043(2) 0.0282(19) 0.044(2) 0.0161(18) -0.0236(19) -0.0150(18)
C59 0.053(3) 0.035(2) 0.0235(19) 0.0079(19) -0.0120(18) 0.0002(16)
C60 0.033(2) 0.0277(18) 0.0251(18) 0.0028(16) -0.0031(15) -0.0058(15)
C61 0.0173(16) 0.0224(16) 0.0199(15) -0.0014(13) 0.0010(12) -0.0109(13)
C62 0.036(2) 0.0260(18) 0.0262(18) -0.0088(16) 0.0031(15) -0.0123(15)
C63 0.040(2) 0.041(2) 0.035(2) -0.0130(18) 0.0011(17) -0.0261(18)
C64 0.031(2) 0.049(2) 0.0219(17) -0.0056(17) -0.0019(15) -0.0199(17)
C65 0.0304(19) 0.0321(19) 0.0193(16) 0.0010(16) -0.0016(14) -0.0089(15)
C66 0.0230(17) 0.0219(16) 0.0220(16) 0.0005(13) -0.0002(13) -0.0113(14)
C67 0.0275(18) 0.0128(14) 0.0255(17) -0.0071(13) 0.0094(14) -0.0100(13)
C68 0.033(2) 0.0172(16) 0.0262(18) -0.0011(14) 0.0086(15) -0.0059(14)
C69 0.040(2) 0.0211(17) 0.0317(19) -0.0044(16) 0.0178(17) -0.0082(15)
C70 0.044(3) 0.051(3) 0.049(3) -0.028(2) 0.028(2) -0.024(2)
C71 0.030(2) 0.073(3) 0.055(3) -0.025(2) 0.014(2) -0.036(3)
C72 0.030(2) 0.043(2) 0.034(2) -0.0159(17) 0.0089(16) -0.0208(18)
B1 0.043(3) 0.023(2) 0.030(2) 0.0067(19) -0.0082(19) -0.0076(17)
F11 0.0452(14) 0.0332(12) 0.0292(11) 0.0089(10) -0.0106(10) -0.0053(9)
F12 0.0616(17) 0.0434(13) 0.0302(12) 0.0071(12) -0.0106(11) -0.0126(11)
F13 0.0485(16) 0.0715(18) 0.0565(16) 0.0227(14) -0.0083(13) -0.0319(15)
F14 0.102(2) 0.0303(13) 0.0666(18) -0.0134(15) -0.0338(17) -0.0016(13)
C100 0.033(2) 0.039(2) 0.044(2) -0.0077(18) 0.0019(18) -0.0217(19)
Cl11 0.0445(7) 0.0784(8) 0.0685(8) 0.0069(6) -0.0221(6) -0.0465(7)
Cl12 0.0570(7) 0.0489(6) 0.0690(8) 0.0105(6) -0.0258(6) -0.0264(6)
C200 0.054(3) 0.095(4) 0.090(4) 0.006(3) -0.023(3) -0.059(4)
Cl21 0.0541(7) 0.0497(7) 0.0836(9) -0.0070(6) -0.0114(7) -0.0276(7)
Cl22 0.0504(8) 0.0973(11) 0.0725(9) -0.0026(8) 0.0027(7) -0.0130(8)

loop_
_atom_type_symbol
_atom_type_description
_atom_type_scat_dispersion_real
_atom_type_scat_dispersion_imag
_atom_type_scat_source
C C 0.0033 0.0016 'International Tables Vol C Tables 4.2.6.8 and 6.1.1.4'
H H 0.0000 0.0000 'International Tables Vol C Tables 4.2.6.8 and 6.1.1.4'
B B 0.0013 0.0007 'International Tables Vol C Tables 4.2.6.8 and 6.1.1.4'
F F 0.0171 0.0103 'International Tables Vol C Tables 4.2.6.8 and 6.1.1.4'
P P 0.1023 0.0942 'International Tables Vol C Tables 4.2.6.8 and 6.1.1.4'
Cl Cl 0.1484 0.1585 'International Tables Vol C Tables 4.2.6.8 and 6.1.1.4'
Ir Ir -1.4442 7.9887 'International Tables Vol C Tables 4.2.6.8 and 6.1.1.4'

loop_
_geom_angle_atom_site_label_1
_geom_angle_atom_site_label_2
_geom_angle_atom_site_label_3
_geom_angle
_geom_angle_publ_flag
P1 Ir1 P2 92.35(3) yes
P1 Ir1 Cl3 95.11(3) yes
P2 Ir1 Cl3 167.70(3) yes
P1 Ir1 Cl2 174.05(3) yes
P2 Ir1 Cl2 93.52(3) yes
Cl3 Ir1 Cl2 79.29(3) yes
P1 Ir1 Cl1 98.28(3) yes
P2 Ir1 Cl1 108.34(3) yes
Cl3 Ir1 Cl1 80.26(2) yes
Cl2 Ir1 Cl1 78.91(2) yes
P1 Ir1 H1 88.2(14) yes
P2 Ir1 H1 79.3(13) yes
Cl3 Ir1 H1 91.2(13) yes
Cl2 Ir1 H1 93.8(13) yes
Cl1 Ir1 H1 169.6(13) yes
P3 Ir2 P4 93.80(3) yes
P3 Ir2 Cl2 95.58(3) yes
P4 Ir2 Cl2 167.55(3) yes
P3 Ir2 Cl3 174.60(3) yes
P4 Ir2 Cl3 91.50(3) yes
Cl2 Ir2 Cl3 79.33(3) yes
P3 Ir2 Cl1 97.83(3) yes
P4 Ir2 Cl1 107.55(3) yes
Cl2 Ir2 Cl1 79.27(2) yes
Cl3 Ir2 Cl1 79.53(3) yes
P3 Ir2 H2 88.1(13) yes
P4 Ir2 H2 81.1(13) yes
Cl2 Ir2 H2 91.1(13) yes
Cl3 Ir2 H2 93.7(13) yes
Cl1 Ir2 H2 169.1(13) yes
Ir1 Cl1 Ir2 82.56(2) yes
Ir2 Cl2 Ir1 85.85(2) yes
Ir1 Cl3 Ir2 86.28(2) yes
C19 P1 C1 108.54(14) ?
C19 P1 C13 100.68(14) ?
C1 P1 C13 103.28(14) ?
C19 P1 Ir1 114.03(10) ?
C1 P1 Ir1 111.59(10) ?
C13 P1 Ir1 117.60(11) ?
C25 P2 C31 104.13(16) ?
C25 P2 C12 101.49(15) ?
C31 P2 C12 106.06(15) ?
C25 P2 Ir1 121.92(11) ?
C31 P2 Ir1 107.60(11) ?
C12 P2 Ir1 114.27(11) ?
C55 P3 C37 103.64(14) ?
C55 P3 C49 102.05(15) ?
C37 P3 C49 108.81(14) ?
C55 P3 Ir2 118.97(11) ?
C37 P3 Ir2 111.08(10) ?
C49 P3 Ir2 111.48(11) ?
C61 P4 C67 104.80(15) ?
C61 P4 C48 101.26(14) ?
C67 P4 C48 105.77(14) ?
C61 P4 Ir2 122.08(11) ?
C67 P4 Ir2 106.56(10) ?
C48 P4 Ir2 114.99(11) ?
C2 C1 C6 119.2(3) ?
C2 C1 P1 117.3(2) ?
C6 C1 P1 123.3(2) ?
C3 C2 C1 120.7(3) ?
C3 C2 H2A 119.6 ?
C1 C2 H2A 119.6 ?
C4 C3 C2 120.2(3) ?
C4 C3 H3A 119.9 ?
C2 C3 H3A 119.9 ?
C3 C4 C5 119.8(3) ?
C3 C4 H4A 120.1 ?
C5 C4 H4A 120.1 ?
C4 C5 C6 121.5(3) ?
C4 C5 H5A 119.2 ?
C6 C5 H5A 119.2 ?
C5 C6 C1 118.4(3) ?
C5 C6 C7 117.0(3) ?
C1 C6 C7 124.6(3) ?
C8 C7 C12 119.3(3) ?
C8 C7 C6 118.1(3) ?
C12 C7 C6 122.5(3) ?
C9 C8 C7 121.1(3) ?
C9 C8 H8A 119.4 ?
C7 C8 H8A 119.4 ?
C8 C9 C10 119.8(3) ?
C8 C9 H9A 120.1 ?
C10 C9 H9A 120.1 ?
C9 C10 C11 120.1(3) ?
C9 C10 H10A 119.9 ?
C11 C10 H10A 119.9 ?
C10 C11 C12 121.1(3) ?
C10 C11 H11A 119.4 ?
C12 C11 H11A 119.4 ?
C11 C12 C7 118.5(3) ?
C11 C12 P2 121.6(3) ?
C7 C12 P2 119.8(2) ?
C14 C13 C18 118.2(3) ?
C14 C13 P1 123.9(3) ?
C18 C13 P1 117.9(3) ?
C13 C14 C15 120.7(3) ?
C13 C14 H14A 119.7 ?
C15 C14 H14A 119.7 ?
C16 C15 C14 120.8(3) ?
C16 C15 H15A 119.6 ?
C14 C15 H15A 119.6 ?
C15 C16 C17 119.3(3) ?
C15 C16 H16A 120.3 ?
C17 C16 H16A 120.3 ?
C16 C17 C18 120.2(4) ?
C16 C17 H17A 119.9 ?
C18 C17 H17A 119.9 ?
C17 C18 C13 120.8(4) ?
C17 C18 H18A 119.6 ?
C13 C18 H18A 119.6 ?
C20 C19 C24 119.0(3) ?
C20 C19 P1 117.6(2) ?
C24 C19 P1 123.1(2) ?
C21 C20 C19 120.5(3) ?
C21 C20 H20A 119.8 ?
C19 C20 H20A 119.8 ?
C20 C21 C22 119.9(3) ?
C20 C21 H21A 120.1 ?
C22 C21 H21A 120.1 ?
C23 C22 C21 120.1(3) ?
C23 C22 H22A 119.9 ?
C21 C22 H22A 119.9 ?
C22 C23 C24 119.9(3) ?
C22 C23 H23A 120.0 ?
C24 C23 H23A 120.0 ?
C23 C24 C19 120.6(3) ?
C23 C24 H24A 119.7 ?
C19 C24 H24A 119.7 ?
C26 C25 C30 119.3(3) ?
C26 C25 P2 122.1(2) ?
C30 C25 P2 118.6(3) ?
C25 C26 C27 119.8(3) ?
C25 C26 H26A 120.1 ?
C27 C26 H26A 120.1 ?
C28 C27 C26 120.2(4) ?
C28 C27 H27A 119.9 ?
C26 C27 H27A 119.9 ?
C29 C28 C27 120.2(4) ?
C29 C28 H28A 119.9 ?
C27 C28 H28A 119.9 ?
C30 C29 C28 120.3(4) ?
C30 C29 H29A 119.9 ?
C28 C29 H29A 119.9 ?
C29 C30 C25 120.3(4) ?
C29 C30 H30A 119.9 ?
C25 C30 H30A 119.9 ?
C32 C31 C36 119.5(3) ?
C32 C31 P2 120.7(3) ?
C36 C31 P2 119.4(3) ?
C31 C32 C33 119.6(4) ?
C31 C32 H32A 120.2 ?
C33 C32 H32A 120.2 ?
C34 C33 C32 120.7(4) ?
C34 C33 H33A 119.7 ?
C32 C33 H33A 119.7 ?
C33 C34 C35 120.5(4) ?
C33 C34 H34A 119.8 ?
C35 C34 H34A 119.8 ?
C34 C35 C36 119.6(4) ?
C34 C35 H35A 120.2 ?
C36 C35 H35A 120.2 ?
C35 C36 C31 120.2(4) ?
C35 C36 H36A 119.9 ?
C31 C36 H36A 119.9 ?
C38 C37 C42 119.4(3) ?
C38 C37 P3 120.6(2) ?
C42 C37 P3 119.9(2) ?
C39 C38 C37 120.4(3) ?
C39 C38 H38A 119.8 ?
C37 C38 H38A 119.8 ?
C38 C39 C40 121.0(3) ?
C38 C39 H39A 119.5 ?
C40 C39 H39A 119.5 ?
C41 C40 C39 118.9(3) ?
C41 C40 H40A 120.5 ?
C39 C40 H40A 120.5 ?
C40 C41 C42 121.8(3) ?
C40 C41 H41A 119.1 ?
C42 C41 H41A 119.1 ?
C41 C42 C37 118.5(3) ?
C41 C42 C43 117.0(3) ?
C37 C42 C43 124.5(3) ?
C44 C43 C48 118.9(3) ?
C44 C43 C42 116.9(3) ?
C48 C43 C42 124.0(3) ?
C45 C44 C43 121.3(3) ?
C45 C44 H44A 119.4 ?
C43 C44 H44A 119.4 ?
C46 C45 C44 119.5(3) ?
C46 C45 H45A 120.2 ?
C44 C45 H45A 120.2 ?
C45 C46 C47 120.1(3) ?
C45 C46 H46A 119.9 ?
C47 C46 H46A 119.9 ?
C46 C47 C48 121.0(3) ?
C46 C47 H47A 119.5 ?
C48 C47 H47A 119.5 ?
C47 C48 C43 119.1(3) ?
C47 C48 P4 121.2(2) ?
C43 C48 P4 119.7(2) ?
C54 C49 C50 118.5(3) ?
C54 C49 P3 120.0(3) ?
C50 C49 P3 121.1(3) ?
C51 C50 C49 120.7(3) ?
C51 C50 H50A 119.6 ?
C49 C50 H50A 119.6 ?
C52 C51 C50 120.1(3) ?
C52 C51 H51A 119.9 ?
C50 C51 H51A 119.9 ?
C53 C52 C51 119.6(3) ?
C53 C52 H52A 120.2 ?
C51 C52 H52A 120.2 ?
C52 C53 C54 120.6(4) ?
C52 C53 H53A 119.7 ?
C54 C53 H53A 119.7 ?
C53 C54 C49 120.3(3) ?
C53 C54 H54A 119.8 ?
C49 C54 H54A 119.8 ?
C60 C55 C56 119.0(3) ?
C60 C55 P3 122.9(3) ?
C56 C55 P3 117.9(2) ?
C57 C56 C55 120.3(3) ?
C57 C56 H56A 119.8 ?
C55 C56 H56A 119.8 ?
C58 C57 C56 120.4(4) ?
C58 C57 H57A 119.8 ?
C56 C57 H57A 119.8 ?
C59 C58 C57 119.8(3) ?
C59 C58 H58A 120.1 ?
C57 C58 H58A 120.1 ?
C58 C59 C60 120.3(4) ?
C58 C59 H59A 119.8 ?
C60 C59 H59A 119.8 ?
C55 C60 C59 120.2(4) ?
C55 C60 H60A 119.9 ?
C59 C60 H60A 119.9 ?
C66 C61 C62 119.4(3) ?
C66 C61 P4 121.9(2) ?
C62 C61 P4 118.7(2) ?
C63 C62 C61 120.0(3) ?
C63 C62 H62A 120.0 ?
C61 C62 H62A 120.0 ?
C64 C63 C62 120.2(3) ?
C64 C63 H63A 119.9 ?
C62 C63 H63A 119.9 ?
C63 C64 C65 120.4(3) ?
C63 C64 H64A 119.8 ?
C65 C64 H64A 119.8 ?
C64 C65 C66 119.6(3) ?
C64 C65 H65A 120.2 ?
C66 C65 H65A 120.2 ?
C61 C66 C65 120.4(3) ?
C61 C66 H66A 119.8 ?
C65 C66 H66A 119.8 ?
C72 C67 C68 118.5(3) ?
C72 C67 P4 121.8(3) ?
C68 C67 P4 119.1(3) ?
C69 C68 C67 120.7(4) ?
C69 C68 H68A 119.6 ?
C67 C68 H68A 119.6 ?
C70 C69 C68 119.9(4) ?
C70 C69 H69A 120.0 ?
C68 C69 H69A 120.0 ?
C69 C70 C71 120.7(4) ?
C69 C70 H70A 119.7 ?
C71 C70 H70A 119.7 ?
C70 C71 C72 119.8(4) ?
C70 C71 H71A 120.1 ?
C72 C71 H71A 120.1 ?
C67 C72 C71 120.3(4) ?
C67 C72 H72A 119.8 ?
C71 C72 H72A 119.8 ?
F14 B1 F11 109.3(4) ?
F14 B1 F13 110.2(3) ?
F11 B1 F13 109.3(3) ?
F14 B1 F12 109.8(3) ?
F11 B1 F12 109.7(3) ?
F13 B1 F12 108.5(4) ?
Cl12 C100 Cl11 112.5(2) ?
Cl12 C100 H10B 109.1 ?
Cl11 C100 H10B 109.1 ?
Cl12 C100 H10C 109.1 ?
Cl11 C100 H10C 109.1 ?
H10B C100 H10C 107.8 ?
Cl22 C200 Cl21 111.7(3) ?
Cl22 C200 H20B 109.3 ?
Cl21 C200 H20B 109.3 ?
Cl22 C200 H20C 109.3 ?
Cl21 C200 H20C 109.3 ?
H20B C200 H20C 107.9 ?

loop_
_geom_bond_atom_site_label_1
_geom_bond_atom_site_label_2
_geom_bond_distance
_geom_bond_publ_flag
Ir1 P1 2.2518(8) yes
Ir1 P2 2.2565(8) yes
Ir1 Cl3 2.4287(7) yes
Ir1 Cl2 2.4672(8) yes
Ir1 Cl1 2.5262(7) yes
Ir1 H1 1.44(3) yes
Ir2 P3 2.2464(9) yes
Ir2 P4 2.2526(8) yes
Ir2 Cl2 2.4374(7) yes
Ir2 Cl3 2.4563(8) yes
Ir2 Cl1 2.5365(7) yes
Ir2 H2 1.44(3) yes
P1 C19 1.821(3) ?
P1 C1 1.828(3) ?
P1 C13 1.843(3) ?
P2 C25 1.819(3) ?
P2 C31 1.833(3) ?
P2 C12 1.840(3) ?
P3 C55 1.824(3) ?
P3 C37 1.830(3) ?
P3 C49 1.836(3) ?
P4 C61 1.827(3) ?
P4 C67 1.827(3) ?
P4 C48 1.828(3) ?
C1 C2 1.398(4) ?
C1 C6 1.407(4) ?
C2 C3 1.384(5) ?
C2 H2A 0.9500 ?
C3 C4 1.373(5) ?
C3 H3A 0.9500 ?
C4 C5 1.377(5) ?
C4 H4A 0.9500 ?
C5 C6 1.399(4) ?
C5 H5A 0.9500 ?
C6 C7 1.488(4) ?
C7 C8 1.392(5) ?
C7 C12 1.413(4) ?
C8 C9 1.380(5) ?
C8 H8A 0.9500 ?
C9 C10 1.380(5) ?
C9 H9A 0.9500 ?
C10 C11 1.386(5) ?
C10 H10A 0.9500 ?
C11 C12 1.395(5) ?
C11 H11A 0.9500 ?
C13 C14 1.382(4) ?
C13 C18 1.391(5) ?
C14 C15 1.391(5) ?
C14 H14A 0.9500 ?
C15 C16 1.367(5) ?
C15 H15A 0.9500 ?
C16 C17 1.381(5) ?
C16 H16A 0.9500 ?
C17 C18 1.389(5) ?
C17 H17A 0.9500 ?
C18 H18A 0.9500 ?
C19 C20 1.390(4) ?
C19 C24 1.392(4) ?
C20 C21 1.383(5) ?
C20 H20A 0.9500 ?
C21 C22 1.389(5) ?
C21 H21A 0.9500 ?
C22 C23 1.378(5) ?
C22 H22A 0.9500 ?
C23 C24 1.385(5) ?
C23 H23A 0.9500 ?
C24 H24A 0.9500 ?
C25 C26 1.386(5) ?
C25 C30 1.405(4) ?
C26 C27 1.395(5) ?
C26 H26A 0.9500 ?
C27 C28 1.383(6) ?
C27 H27A 0.9500 ?
C28 C29 1.376(6) ?
C28 H28A 0.9500 ?
C29 C30 1.376(6) ?
C29 H29A 0.9500 ?
C30 H30A 0.9500 ?
C31 C32 1.386(5) ?
C31 C36 1.394(5) ?
C32 C33 1.393(5) ?
C32 H32A 0.9500 ?
C33 C34 1.365(7) ?
C33 H33A 0.9500 ?
C34 C35 1.381(7) ?
C34 H34A 0.9500 ?
C35 C36 1.391(5) ?
C35 H35A 0.9500 ?
C36 H36A 0.9500 ?
C37 C38 1.391(4) ?
C37 C42 1.411(4) ?
C38 C39 1.381(5) ?
C38 H38A 0.9500 ?
C39 C40 1.382(5) ?
C39 H39A 0.9500 ?
C40 C41 1.379(5) ?
C40 H40A 0.9500 ?
C41 C42 1.395(4) ?
C41 H41A 0.9500 ?
C42 C43 1.500(4) ?
C43 C44 1.397(4) ?
C43 C48 1.398(4) ?
C44 C45 1.385(5) ?
C44 H44A 0.9500 ?
C45 C46 1.377(5) ?
C45 H45A 0.9500 ?
C46 C47 1.382(5) ?
C46 H46A 0.9500 ?
C47 C48 1.396(4) ?
C47 H47A 0.9500 ?
C49 C54 1.392(5) ?
C49 C50 1.395(5) ?
C50 C51 1.388(5) ?
C50 H50A 0.9500 ?
C51 C52 1.380(6) ?
C51 H51A 0.9500 ?
C52 C53 1.381(6) ?
C52 H52A 0.9500 ?
C53 C54 1.387(5) ?
C53 H53A 0.9500 ?
C54 H54A 0.9500 ?
C55 C60 1.382(5) ?
C55 C56 1.395(5) ?
C56 C57 1.382(5) ?
C56 H56A 0.9500 ?
C57 C58 1.377(6) ?
C57 H57A 0.9500 ?
C58 C59 1.374(6) ?
C58 H58A 0.9500 ?
C59 C60 1.393(5) ?
C59 H59A 0.9500 ?
C60 H60A 0.9500 ?
C61 C66 1.385(4) ?
C61 C62 1.398(4) ?
C62 C63 1.381(5) ?
C62 H62A 0.9500 ?
C63 C64 1.381(5) ?
C63 H63A 0.9500 ?
C64 C65 1.382(5) ?
C64 H64A 0.9500 ?
C65 C66 1.390(4) ?
C65 H65A 0.9500 ?
C66 H66A 0.9500 ?
C67 C72 1.377(5) ?
C67 C68 1.406(5) ?
C68 C69 1.379(5) ?
C68 H68A 0.9500 ?
C69 C70 1.366(6) ?
C69 H69A 0.9500 ?
C70 C71 1.374(6) ?
C70 H70A 0.9500 ?
C71 C72 1.399(5) ?
C71 H71A 0.9500 ?
C72 H72A 0.9500 ?
B1 F14 1.378(5) ?
B1 F11 1.384(5) ?
B1 F13 1.385(5) ?
B1 F12 1.391(5) ?
C100 Cl12 1.738(4) ?
C100 Cl11 1.756(4) ?
C100 H10B 0.9900 ?
C100 H10C 0.9900 ?
C200 Cl22 1.725(6) ?
C200 Cl21 1.757(5) ?
C200 H20B 0.9900 ?
C200 H20C 0.9900 ?
